data_7044070
loop_
_publ_author_name
'Sanz, Corey A.'
'McKay, Zach R.'
'Patrick, Brian O.'
'MacLean, Shaun W.C.'
'Hicks, Robin G.'

_publ_section_title
;
 Synthesis and redox reactions of bis(verdazyl) palladium complexes
;
_journal_name_full 'Dalton Trans.'
_journal_paper_doi 10.1039/C7DT02646C
_journal_year 2017
_chemical_formula_moiety 'C26 H36 Cl N10 O2 Pd'
_chemical_formula_sum 'C26 H36 Cl N10 O2 Pd'
_chemical_formula_weight 662.50
_space_group_crystal_system monoclinic
_space_group_IT_number 14
_space_group_name_Hall '-P 2yn'
_space_group_name_H-M_alt 'P 1 21/n 1'
_symmetry_space_group_name_Hall '-P 2yn'
_symmetry_space_group_name_H-M 'P 1 21/n 1'
_atom_sites_solution_hydrogens geom
_atom_sites_solution_primary direct
_audit_creation_date 2014-09-26
_audit_creation_method
;
Olex2 1.2
(compiled 2014.09.19 svn.r3010 for OlexSys, GUI svn.r4874)
;
_audit_update_record
;
2017-07-19 deposited with the CCDC.
2017-08-31 downloaded from the CCDC.
;
_cell_angle_alpha 90
_cell_angle_beta 108.3960(10)
_cell_angle_gamma 90
_cell_formula_units_Z 4
_cell_length_a 18.4316(5)
_cell_length_b 8.8810(2)
_cell_length_c 18.9892(5)
_cell_measurement_reflns_used 9950
_cell_measurement_temperature 90
_cell_measurement_theta_max 28.828
_cell_measurement_theta_min 2.557
_cell_volume 2949.52(13)
_computing_cell_refinement 'SAINT v8.34A (Bruker, 2013)'
_computing_data_reduction 'SAINT v8.34A (Bruker, 2013)'
_computing_molecular_graphics 'Olex2 (Dolomanov et al., 2009)'
_computing_publication_material 'Olex2 (Dolomanov et al., 2009)'
_computing_structure_refinement 'ShelXL (Sheldrick, 2008)'
_computing_structure_solution 'ShelXT (Sheldrick, 2008)'
_diffrn_ambient_temperature 90
_diffrn_measured_fraction_theta_full 1.000
_diffrn_measured_fraction_theta_max 0.992
_diffrn_measurement_device_type 'Bruker APEX-II CCD'
_diffrn_measurement_method '\f and \w scans'
_diffrn_radiation_type MoK\a
_diffrn_radiation_wavelength 0.71073
_diffrn_reflns_av_R_equivalents 0.0305
_diffrn_reflns_av_unetI/netI 0.0335
_diffrn_reflns_Laue_measured_fraction_full 1.000
_diffrn_reflns_Laue_measured_fraction_max 0.992
_diffrn_reflns_limit_h_max 24
_diffrn_reflns_limit_h_min -24
_diffrn_reflns_limit_k_max 12
_diffrn_reflns_limit_k_min -10
_diffrn_reflns_limit_l_max 25
_diffrn_reflns_limit_l_min -25
_diffrn_reflns_number 27638
_diffrn_reflns_point_group_measured_fraction_full 1.000
_diffrn_reflns_point_group_measured_fraction_max 0.992
_diffrn_reflns_theta_full 25.000
_diffrn_reflns_theta_max 28.828
_diffrn_reflns_theta_min 1.861
_diffrn_standards_number 0
_exptl_absorpt_coefficient_mu 0.762
_exptl_absorpt_correction_T_max 0.970
_exptl_absorpt_correction_T_min 0.914
_exptl_absorpt_correction_type multi-scan
_exptl_absorpt_process_details
;
SADABS-2014/3 (Bruker,2014) was used for absorption correction.
wR2(int) was 0.0410 before and 0.0373 after correction.
The Ratio of minimum to maximum transmission is 0.9425.
The \l/2 correction factor is 0.00150.
;
_exptl_crystal_colour violet
_exptl_crystal_colour_primary violet
_exptl_crystal_density_diffrn 1.492
_exptl_crystal_description prism
_exptl_crystal_F_000 1364
_exptl_crystal_size_max 0.13
_exptl_crystal_size_mid 0.08
_exptl_crystal_size_min 0.04
_refine_diff_density_max 0.587
_refine_diff_density_min -0.416
_refine_diff_density_rms 0.075
_refine_ls_extinction_method none
_refine_ls_goodness_of_fit_ref 1.024
_refine_ls_hydrogen_treatment constr
_refine_ls_matrix_type full
_refine_ls_number_parameters 390
_refine_ls_number_reflns 7644
_refine_ls_number_restraints 0
_refine_ls_restrained_S_all 1.024
_refine_ls_R_factor_all 0.0422
_refine_ls_R_factor_gt 0.0287
_refine_ls_shift/su_max 0.001
_refine_ls_shift/su_mean 0.000
_refine_ls_structure_factor_coef Fsqd
_refine_ls_weighting_details 'w=1/[\s^2^(Fo^2^)+(0.0251P)^2^+2.2423P] where P=(Fo^2^+2Fc^2^)/3'
_refine_ls_weighting_scheme calc
_refine_ls_wR_factor_gt 0.0595
_refine_ls_wR_factor_ref 0.0642
_reflns_Friedel_coverage 0.000
_reflns_number_gt 6285
_reflns_number_total 7644
_reflns_threshold_expression 'I > 2\s(I)'
_cod_data_source_file c7dt02646c2.cif
_cod_data_source_block rh132
_cod_database_code 7044070
_shelxl_version_number 2014/6
_shelx_space_group_comment
;
The symmetry employed for this shelxl refinement is uniquely defined
by the following loop, which should always be used as a source of
symmetry information in preference to the above space-group names.
They are only intended as comments.
;
_olex2_refinement_description
;
1. Fixed Uiso
 At 1.2 times of:
  All C(H) groups, All C(H,H) groups
 At 1.5 times of:
  All C(H,H,H) groups
2. Rigid body (RIGU) restrains
 C7
 with sigma for 1-2 distances of 0.004 and sigma for 1-3 distances of 0.004
3. Others
 Sof(H19A)=Sof(C20)=Sof(H20D)=Sof(H20E)=Sof(H20F)=Sof(C21)=Sof(H21D)=Sof(H21E)=
 Sof(H21F)=1-FVAR(1)
 Sof(H19)=Sof(C20')=Sof(H20A)=Sof(H20B)=Sof(H20C)=Sof(C21')=Sof(H21A)=
 Sof(H21B)=Sof(H21C)=FVAR(1)
4.a Ternary CH refined with riding coordinates:
 C3(H3), C6(H6), C16(H16), C19(H19), C19(H19A)
4.b Aromatic/amide H refined with riding coordinates:
 C10(H10), C11(H11), C12(H12), C13(H13), C23(H23), C24(H24), C25(H25), C26(H26)
4.c Idealised Me refined as rotating group:
 C4(H4A,H4B,H4C), C5(H5A,H5B,H5C), C7(H7A,H7B,H7C), C8(H8A,H8B,H8C), C17(H17A,
 H17B,H17C), C18(H18A,H18B,H18C), C20(H20D,H20E,H20F), C20'(H20A,H20B,H20C),
 C21(H21D,H21E,H21F), C21'(H21A,H21B,H21C)
;
_olex2_submission_special_instructions 'No special instructions were received'

loop_
_space_group_symop_operation_xyz
'x, y, z'
'-x+1/2, y+1/2, -z+1/2'
'-x, -y, -z'
'x-1/2, -y-1/2, z-1/2'

loop_
_atom_site_label
_atom_site_type_symbol
_atom_site_fract_x
_atom_site_fract_y
_atom_site_fract_z
_atom_site_U_iso_or_equiv
_atom_site_adp_type
_atom_site_occupancy
_atom_site_site_symmetry_order
_atom_site_calc_flag
_atom_site_refinement_flags_posn
_atom_site_refinement_flags_occupancy
_atom_site_disorder_assembly
_atom_site_disorder_group
Pd1 Pd 0.68128(2) 0.42782(2) 0.33015(2) 0.01219(4) Uani 1 1 d . . . .
Cl1 Cl 0.63595(3) 0.56723(7) 0.22202(3) 0.02825(12) Uani 1 1 d . . . .
O1 O 0.85170(8) 0.24977(18) 0.59522(8) 0.0246(3) Uani 1 1 d . . . .
O2 O 0.70341(9) 0.78409(18) 0.60721(8) 0.0259(3) Uani 1 1 d . . . .
N1 N 0.72413(10) 0.2985(2) 0.56540(9) 0.0207(4) Uani 1 1 d . . . .
N2 N 0.65094(9) 0.2623(2) 0.51474(9) 0.0184(4) Uani 1 1 d . . . .
N3 N 0.70945(9) 0.29564(19) 0.42042(8) 0.0140(3) Uani 1 1 d . . . .
N4 N 0.78344(9) 0.28015(19) 0.47311(9) 0.0145(3) Uani 1 1 d . . . .
N5 N 0.57807(9) 0.33752(18) 0.32304(8) 0.0129(3) Uani 1 1 d . . . .
N6 N 0.80826(9) 0.7069(2) 0.57775(9) 0.0176(3) Uani 1 1 d . . . .
N7 N 0.84140(9) 0.65459(19) 0.52750(9) 0.0168(3) Uani 1 1 d . . . .
N8 N 0.71937(9) 0.67296(19) 0.43361(9) 0.0161(3) Uani 1 1 d . . . .
N9 N 0.69033(9) 0.72831(19) 0.48648(9) 0.0166(3) Uani 1 1 d . . . .
N10 N 0.78918(9) 0.50745(19) 0.34438(9) 0.0155(3) Uani 1 1 d . . . .
C1 C 0.79014(11) 0.2726(2) 0.54785(11) 0.0165(4) Uani 1 1 d . . . .
C2 C 0.64978(10) 0.2747(2) 0.44648(10) 0.0133(4) Uani 1 1 d . . . .
C3 C 0.83186(10) 0.1816(2) 0.44290(11) 0.0152(4) Uani 1 1 d . . . .
H3 H 0.8168 0.2029 0.3885 0.018 Uiso 1 1 calc R . . .
C4 C 0.81469(13) 0.0164(2) 0.45043(12) 0.0239(5) Uani 1 1 d . . . .
H4A H 0.8304 -0.0110 0.5031 0.036 Uiso 1 1 calc GR . . .
H4B H 0.8429 -0.0450 0.4250 0.036 Uiso 1 1 calc GR . . .
H4C H 0.7597 -0.0014 0.4281 0.036 Uiso 1 1 calc GR . . .
C5 C 0.91669(11) 0.2177(3) 0.47450(13) 0.0244(5) Uani 1 1 d . . . .
H5A H 0.9240 0.3271 0.4752 0.037 Uiso 1 1 calc GR . . .
H5B H 0.9440 0.1710 0.4435 0.037 Uiso 1 1 calc GR . . .
H5C H 0.9367 0.1783 0.5252 0.037 Uiso 1 1 calc GR . . .
C6 C 0.72641(13) 0.2896(3) 0.64347(11) 0.0243(5) Uani 1 1 d . . . .
H6 H 0.7790 0.3192 0.6748 0.029 Uiso 1 1 calc R . . .
C7 C 0.7128(2) 0.1314(3) 0.66479(15) 0.0555(9) Uani 1 1 d . . . .
H7A H 0.6595 0.1031 0.6395 0.083 Uiso 1 1 calc GR . . .
H7B H 0.7231 0.1258 0.7186 0.083 Uiso 1 1 calc GR . . .
H7C H 0.7469 0.0621 0.6502 0.083 Uiso 1 1 calc GR . . .
C8 C 0.67112(13) 0.4022(3) 0.65834(11) 0.0251(5) Uani 1 1 d . . . .
H8A H 0.6821 0.5029 0.6432 0.038 Uiso 1 1 calc GR . . .
H8B H 0.6769 0.4026 0.7114 0.038 Uiso 1 1 calc GR . . .
H8C H 0.6186 0.3738 0.6300 0.038 Uiso 1 1 calc GR . . .
C9 C 0.57573(10) 0.2725(2) 0.38656(10) 0.0132(4) Uani 1 1 d . . . .
C10 C 0.51415(11) 0.3430(2) 0.26442(11) 0.0181(4) Uani 1 1 d . . . .
H10 H 0.5161 0.3878 0.2196 0.022 Uiso 1 1 calc R . . .
C11 C 0.44571(11) 0.2853(3) 0.26754(12) 0.0226(4) Uani 1 1 d . . . .
H11 H 0.4013 0.2893 0.2252 0.027 Uiso 1 1 calc R . . .
C12 C 0.44236(11) 0.2215(3) 0.33298(12) 0.0230(5) Uani 1 1 d . . . .
H12 H 0.3955 0.1831 0.3363 0.028 Uiso 1 1 calc R . . .
C13 C 0.50815(11) 0.2146(2) 0.39343(11) 0.0188(4) Uani 1 1 d . . . .
H13 H 0.5072 0.1710 0.4388 0.023 Uiso 1 1 calc R . . .
C14 C 0.73174(11) 0.7418(2) 0.56067(11) 0.0175(4) Uani 1 1 d . . . .
C15 C 0.79328(11) 0.6399(2) 0.45878(10) 0.0142(4) Uani 1 1 d . . . .
C16 C 0.60850(11) 0.7706(2) 0.46055(12) 0.0223(4) Uani 1 1 d . . . .
H16 H 0.6000 0.8474 0.4957 0.027 Uiso 1 1 calc R . . .
C17 C 0.58737(14) 0.8415(3) 0.38411(14) 0.0358(6) Uani 1 1 d . . . .
H17A H 0.6211 0.9275 0.3852 0.054 Uiso 1 1 calc GR . . .
H17B H 0.5342 0.8759 0.3694 0.054 Uiso 1 1 calc GR . . .
H17C H 0.5932 0.7669 0.3482 0.054 Uiso 1 1 calc GR . . .
C18 C 0.55943(12) 0.6341(3) 0.46247(13) 0.0282(5) Uani 1 1 d . . . .
H18A H 0.5616 0.5627 0.4239 0.042 Uiso 1 1 calc GR . . .
H18B H 0.5064 0.6662 0.4536 0.042 Uiso 1 1 calc GR . . .
H18C H 0.5786 0.5856 0.5112 0.042 Uiso 1 1 calc GR . . .
C19 C 0.86066(12) 0.7300(3) 0.65387(11) 0.0236(5) Uani 1 1 d . . . .
H19 H 0.8323 0.7855 0.6828 0.028 Uiso 0.60(2) 1 calc R P A 1
H19A H 0.8287 0.7387 0.6876 0.028 Uiso 0.40(2) 1 calc R P A 2
C20 C 0.9117(10) 0.5943(13) 0.6782(7) 0.042(3) Uani 0.40(2) 1 d . P A 2
H20D H 0.8803 0.5029 0.6697 0.063 Uiso 0.40(2) 1 calc GR P A 2
H20E H 0.9403 0.6030 0.7311 0.063 Uiso 0.40(2) 1 calc GR P A 2
H20F H 0.9475 0.5889 0.6495 0.063 Uiso 0.40(2) 1 calc GR P A 2
C20' C 0.8864(4) 0.5824(8) 0.6915(4) 0.0252(13) Uani 0.60(2) 1 d . P A 1
H20A H 0.8422 0.5278 0.6967 0.038 Uiso 0.60(2) 1 calc GR P A 1
H20B H 0.9233 0.6003 0.7407 0.038 Uiso 0.60(2) 1 calc GR P A 1
H20C H 0.9105 0.5225 0.6617 0.038 Uiso 0.60(2) 1 calc GR P A 1
C21 C 0.9025(9) 0.8661(16) 0.6594(7) 0.040(3) Uani 0.40(2) 1 d . P A 2
H21D H 0.9329 0.8624 0.6254 0.060 Uiso 0.40(2) 1 calc GR P A 2
H21E H 0.9366 0.8785 0.7104 0.060 Uiso 0.40(2) 1 calc GR P A 2
H21F H 0.8669 0.9512 0.6463 0.060 Uiso 0.40(2) 1 calc GR P A 2
C21' C 0.9304(7) 0.8286(14) 0.6520(5) 0.049(2) Uani 0.60(2) 1 d . P A 1
H21A H 0.9577 0.7782 0.6219 0.073 Uiso 0.60(2) 1 calc GR P A 1
H21B H 0.9651 0.8424 0.7026 0.073 Uiso 0.60(2) 1 calc GR P A 1
H21C H 0.9121 0.9270 0.6302 0.073 Uiso 0.60(2) 1 calc GR P A 1
C22 C 0.82973(11) 0.5909(2) 0.40292(10) 0.0154(4) Uani 1 1 d . . . .
C23 C 0.82252(13) 0.4680(3) 0.29307(12) 0.0239(5) Uani 1 1 d . . . .
H23 H 0.7941 0.4099 0.2515 0.029 Uiso 1 1 calc R . . .
C24 C 0.89633(14) 0.5093(3) 0.29896(13) 0.0313(5) Uani 1 1 d . . . .
H24 H 0.9183 0.4792 0.2622 0.038 Uiso 1 1 calc R . . .
C25 C 0.93800(13) 0.5950(3) 0.35878(13) 0.0281(5) Uani 1 1 d . . . .
H25 H 0.9889 0.6249 0.3638 0.034 Uiso 1 1 calc R . . .
C26 C 0.90394(12) 0.6364(2) 0.41141(12) 0.0213(4) Uani 1 1 d . . . .
H26 H 0.9313 0.6955 0.4530 0.026 Uiso 1 1 calc R . . .

loop_
_atom_site_aniso_label
_atom_site_aniso_U_11
_atom_site_aniso_U_22
_atom_site_aniso_U_33
_atom_site_aniso_U_23
_atom_site_aniso_U_13
_atom_site_aniso_U_12
Pd1 0.01347(7) 0.01377(8) 0.00865(6) 0.00065(6) 0.00253(5) -0.00171(6)
Cl1 0.0321(3) 0.0310(3) 0.0172(2) 0.0114(2) 0.0015(2) -0.0051(2)
O1 0.0195(7) 0.0324(9) 0.0162(7) -0.0002(6) -0.0026(6) 0.0071(6)
O2 0.0261(8) 0.0311(9) 0.0251(8) -0.0109(7) 0.0145(7) -0.0051(7)
N1 0.0176(8) 0.0334(11) 0.0091(7) 0.0004(7) 0.0014(6) 0.0016(7)
N2 0.0145(8) 0.0269(10) 0.0123(8) 0.0008(7) 0.0020(6) -0.0013(7)
N3 0.0101(7) 0.0196(9) 0.0110(7) 0.0043(6) 0.0016(6) 0.0012(6)
N4 0.0095(7) 0.0188(9) 0.0133(7) 0.0000(7) 0.0009(6) 0.0026(6)
N5 0.0140(7) 0.0134(8) 0.0105(7) -0.0022(6) 0.0028(6) 0.0007(6)
N6 0.0164(8) 0.0223(9) 0.0141(8) -0.0042(7) 0.0049(6) -0.0010(7)
N7 0.0169(8) 0.0175(9) 0.0179(8) -0.0038(7) 0.0082(7) -0.0021(7)
N8 0.0163(8) 0.0160(9) 0.0169(8) -0.0032(7) 0.0065(6) -0.0011(6)
N9 0.0135(8) 0.0171(9) 0.0198(8) -0.0048(7) 0.0060(6) 0.0005(6)
N10 0.0178(8) 0.0165(9) 0.0138(8) -0.0013(7) 0.0073(6) -0.0045(7)
C1 0.0184(9) 0.0135(10) 0.0143(9) -0.0004(7) 0.0005(7) 0.0020(8)
C2 0.0131(8) 0.0137(9) 0.0132(8) 0.0001(7) 0.0042(7) -0.0007(7)
C3 0.0130(9) 0.0157(10) 0.0167(9) -0.0010(8) 0.0042(7) -0.0001(7)
C4 0.0272(11) 0.0170(11) 0.0278(11) -0.0019(9) 0.0091(9) -0.0011(9)
C5 0.0136(9) 0.0275(12) 0.0308(12) -0.0019(10) 0.0051(8) 0.0003(8)
C6 0.0303(11) 0.0322(13) 0.0087(9) 0.0018(8) 0.0038(8) 0.0047(10)
C7 0.117(3) 0.0321(15) 0.0234(13) 0.0089(11) 0.0302(16) 0.0099(17)
C8 0.0257(11) 0.0351(14) 0.0151(9) -0.0012(9) 0.0071(8) 0.0010(9)
C9 0.0130(8) 0.0135(10) 0.0127(8) -0.0052(7) 0.0034(7) -0.0001(7)
C10 0.0188(9) 0.0199(11) 0.0125(9) -0.0032(8) 0.0005(7) 0.0018(8)
C11 0.0137(9) 0.0292(12) 0.0198(10) -0.0053(9) -0.0021(8) 0.0015(8)
C12 0.0125(9) 0.0315(12) 0.0260(11) -0.0105(9) 0.0073(8) -0.0044(8)
C13 0.0163(9) 0.0251(11) 0.0169(9) -0.0040(8) 0.0079(8) -0.0027(8)
C14 0.0190(10) 0.0149(10) 0.0205(10) -0.0037(8) 0.0089(8) -0.0048(8)
C15 0.0157(9) 0.0111(9) 0.0173(9) -0.0017(7) 0.0074(7) -0.0033(7)
C16 0.0139(9) 0.0226(11) 0.0295(11) -0.0080(9) 0.0054(8) 0.0032(8)
C17 0.0273(12) 0.0324(14) 0.0426(15) 0.0087(12) 0.0037(11) 0.0107(11)
C18 0.0182(10) 0.0295(13) 0.0368(13) -0.0057(10) 0.0087(9) -0.0029(9)
C19 0.0235(11) 0.0298(12) 0.0150(10) -0.0066(9) 0.0026(8) -0.0001(9)
C20 0.053(8) 0.033(5) 0.023(5) 0.001(3) -0.013(4) -0.011(5)
C20' 0.026(3) 0.023(3) 0.022(2) 0.0028(19) 0.0017(19) -0.005(2)
C21 0.040(6) 0.043(6) 0.023(4) -0.002(4) -0.010(4) -0.013(4)
C21' 0.047(5) 0.050(6) 0.033(3) 0.004(3) -0.010(3) -0.035(4)
C22 0.0175(9) 0.0141(10) 0.0166(9) -0.0004(8) 0.0084(7) -0.0015(7)
C23 0.0311(12) 0.0266(12) 0.0185(10) -0.0070(9) 0.0143(9) -0.0080(9)
C24 0.0361(13) 0.0354(14) 0.0332(13) -0.0085(11) 0.0264(11) -0.0083(11)
C25 0.0250(11) 0.0302(13) 0.0368(13) -0.0069(10) 0.0208(10) -0.0119(9)
C26 0.0196(10) 0.0191(11) 0.0288(11) -0.0058(9) 0.0126(9) -0.0046(8)

loop_
_atom_type_symbol
_atom_type_description
_atom_type_scat_dispersion_real
_atom_type_scat_dispersion_imag
_atom_type_scat_source
C C 0.0033 0.0016 'International Tables Vol C Tables 4.2.6.8 and 6.1.1.4'
H H 0.0000 0.0000 'International Tables Vol C Tables 4.2.6.8 and 6.1.1.4'
N N 0.0061 0.0033 'International Tables Vol C Tables 4.2.6.8 and 6.1.1.4'
O O 0.0106 0.0060 'International Tables Vol C Tables 4.2.6.8 and 6.1.1.4'
Cl Cl 0.1484 0.1585 'International Tables Vol C Tables 4.2.6.8 and 6.1.1.4'
Pd Pd -0.9988 1.0072 'International Tables Vol C Tables 4.2.6.8 and 6.1.1.4'

loop_
_geom_angle_atom_site_label_1
_geom_angle_atom_site_label_2
_geom_angle_atom_site_label_3
_geom_angle
N3 Pd1 Cl1 173.74(5)
N3 Pd1 N5 79.04(6)
N3 Pd1 N10 96.36(6)
N5 Pd1 Cl1 94.82(5)
N5 Pd1 N10 175.38(6)
N10 Pd1 Cl1 89.77(5)
N2 N1 C6 112.83(16)
C1 N1 N2 121.26(16)
C1 N1 C6 119.19(17)
C2 N2 N1 111.72(15)
N4 N3 Pd1 126.19(12)
C2 N3 Pd1 111.84(12)
C2 N3 N4 116.05(15)
N3 N4 C3 110.16(14)
C1 N4 N3 118.75(15)
C1 N4 C3 119.69(16)
C9 N5 Pd1 113.77(12)
C10 N5 Pd1 126.86(13)
C10 N5 C9 119.30(16)
N7 N6 C14 124.17(16)
N7 N6 C19 115.60(16)
C14 N6 C19 120.20(16)
C15 N7 N6 114.27(16)
C15 N8 N9 114.20(16)
N8 N9 C14 124.17(16)
N8 N9 C16 116.12(16)
C14 N9 C16 119.67(16)
C22 N10 Pd1 124.15(12)
C22 N10 C23 118.46(17)
C23 N10 Pd1 117.33(14)
O1 C1 N1 122.35(18)
O1 C1 N4 121.56(18)
N1 C1 N4 116.04(16)
N2 C2 N3 128.26(17)
N2 C2 C9 119.35(16)
N3 C2 C9 112.34(15)
N4 C3 H3 106.4
N4 C3 C4 111.35(16)
N4 C3 C5 112.98(16)
C4 C3 H3 106.4
C4 C3 C5 112.69(17)
C5 C3 H3 106.4
C3 C4 H4A 109.5
C3 C4 H4B 109.5
C3 C4 H4C 109.5
H4A C4 H4B 109.5
H4A C4 H4C 109.5
H4B C4 H4C 109.5
C3 C5 H5A 109.5
C3 C5 H5B 109.5
C3 C5 H5C 109.5
H5A C5 H5B 109.5
H5A C5 H5C 109.5
H5B C5 H5C 109.5
N1 C6 H6 107.4
N1 C6 C7 111.52(19)
N1 C6 C8 110.18(17)
C7 C6 H6 107.4
C7 C6 C8 112.7(2)
C8 C6 H6 107.4
C6 C7 H7A 109.5
C6 C7 H7B 109.5
C6 C7 H7C 109.5
H7A C7 H7B 109.5
H7A C7 H7C 109.5
H7B C7 H7C 109.5
C6 C8 H8A 109.5
C6 C8 H8B 109.5
C6 C8 H8C 109.5
H8A C8 H8B 109.5
H8A C8 H8C 109.5
H8B C8 H8C 109.5
N5 C9 C2 113.63(16)
N5 C9 C13 121.59(17)
C13 C9 C2 124.75(17)
N5 C10 H10 119.1
N5 C10 C11 121.72(19)
C11 C10 H10 119.1
C10 C11 H11 120.3
C10 C11 C12 119.38(19)
C12 C11 H11 120.3
C11 C12 H12 120.4
C13 C12 C11 119.17(19)
C13 C12 H12 120.4
C9 C13 H13 120.6
C12 C13 C9 118.81(19)
C12 C13 H13 120.6
O2 C14 N6 122.62(19)
O2 C14 N9 122.80(19)
N6 C14 N9 114.57(16)
N7 C15 C22 114.57(16)
N8 C15 N7 128.43(17)
N8 C15 C22 116.82(17)
N9 C16 H16 108.0
N9 C16 C17 110.54(17)
N9 C16 C18 109.98(18)
C17 C16 H16 108.0
C17 C16 C18 112.29(19)
C18 C16 H16 108.0
C16 C17 H17A 109.5
C16 C17 H17B 109.5
C16 C17 H17C 109.5
H17A C17 H17B 109.5
H17A C17 H17C 109.5
H17B C17 H17C 109.5
C16 C18 H18A 109.5
C16 C18 H18B 109.5
C16 C18 H18C 109.5
H18A C18 H18B 109.5
H18A C18 H18C 109.5
H18B C18 H18C 109.5
N6 C19 H19 108.2
N6 C19 H19A 107.6
N6 C19 C20 109.9(4)
N6 C19 C20' 110.9(3)
N6 C19 C21' 110.1(4)
C20 C19 H19A 107.6
C20' C19 H19 108.2
C20' C19 C21' 111.2(4)
C21 C19 N6 111.3(5)
C21 C19 H19A 107.6
C21 C19 C20 112.7(6)
C21' C19 H19 108.2
C19 C20 H20D 109.5
C19 C20 H20E 109.5
C19 C20 H20F 109.5
H20D C20 H20E 109.5
H20D C20 H20F 109.5
H20E C20 H20F 109.5
C19 C20' H20A 109.5
C19 C20' H20B 109.5
C19 C20' H20C 109.5
H20A C20' H20B 109.5
H20A C20' H20C 109.5
H20B C20' H20C 109.5
C19 C21 H21D 109.5
C19 C21 H21E 109.5
C19 C21 H21F 109.5
H21D C21 H21E 109.5
H21D C21 H21F 109.5
H21E C21 H21F 109.5
C19 C21' H21A 109.5
C19 C21' H21B 109.5
C19 C21' H21C 109.5
H21A C21' H21B 109.5
H21A C21' H21C 109.5
H21B C21' H21C 109.5
N10 C22 C15 119.37(16)
N10 C22 C26 121.73(17)
C26 C22 C15 118.87(18)
N10 C23 H23 118.9
N10 C23 C24 122.3(2)
C24 C23 H23 118.9
C23 C24 H24 120.3
C23 C24 C25 119.4(2)
C25 C24 H24 120.3
C24 C25 H25 120.7
C24 C25 C26 118.5(2)
C26 C25 H25 120.7
C22 C26 C25 119.6(2)
C22 C26 H26 120.2
C25 C26 H26 120.2

loop_
_geom_bond_atom_site_label_1
_geom_bond_atom_site_label_2
_geom_bond_distance
Pd1 Cl1 2.3160(5)
Pd1 N3 2.0060(15)
Pd1 N5 2.0294(15)
Pd1 N10 2.0468(16)
O1 C1 1.222(2)
O2 C14 1.219(2)
N1 N2 1.425(2)
N1 C1 1.378(3)
N1 C6 1.472(2)
N2 C2 1.294(2)
N3 N4 1.421(2)
N3 C2 1.354(2)
N4 C1 1.387(2)
N4 C3 1.488(2)
N5 C9 1.350(2)
N5 C10 1.342(2)
N6 N7 1.367(2)
N6 C14 1.379(3)
N6 C19 1.477(3)
N7 C15 1.333(2)
N8 N9 1.369(2)
N8 C15 1.327(2)
N9 C14 1.380(3)
N9 C16 1.480(2)
N10 C22 1.349(2)
N10 C23 1.352(2)
C2 C9 1.476(3)
C3 H3 1.0000
C3 C4 1.517(3)
C3 C5 1.522(3)
C4 H4A 0.9800
C4 H4B 0.9800
C4 H4C 0.9800
C5 H5A 0.9800
C5 H5B 0.9800
C5 H5C 0.9800
C6 H6 1.0000
C6 C7 1.505(4)
C6 C8 1.516(3)
C7 H7A 0.9800
C7 H7B 0.9800
C7 H7C 0.9800
C8 H8A 0.9800
C8 H8B 0.9800
C8 H8C 0.9800
C9 C13 1.391(3)
C10 H10 0.9500
C10 C11 1.380(3)
C11 H11 0.9500
C11 C12 1.385(3)
C12 H12 0.9500
C12 C13 1.383(3)
C13 H13 0.9500
C15 C22 1.489(2)
C16 H16 1.0000
C16 C17 1.516(3)
C16 C18 1.519(3)
C17 H17A 0.9800
C17 H17B 0.9800
C17 H17C 0.9800
C18 H18A 0.9800
C18 H18B 0.9800
C18 H18C 0.9800
C19 H19 1.0000
C19 H19A 1.0000
C19 C20 1.508(13)
C19 C20' 1.496(8)
C19 C21 1.420(14)
C19 C21' 1.566(9)
C20 H20D 0.9800
C20 H20E 0.9800
C20 H20F 0.9800
C20' H20A 0.9800
C20' H20B 0.9800
C20' H20C 0.9800
C21 H21D 0.9800
C21 H21E 0.9800
C21 H21F 0.9800
C21' H21A 0.9800
C21' H21B 0.9800
C21' H21C 0.9800
C22 C26 1.386(3)
C23 H23 0.9500
C23 C24 1.379(3)
C24 H24 0.9500
C24 C25 1.382(3)
C25 H25 0.9500
C25 C26 1.387(3)
C26 H26 0.9500
